data_2001096
loop_
_publ_author_name
'Kell\"o, E.'
'Vr\'abel, V.'
'Rattay, V.'
'Siv\'y, J.'
'Ko\<z\'i\<sek, J.'

_publ_section_title
;
 Structure of tri-<i>n</i>-butyltin(IV) 1-uracilacetate
;
_journal_issue 1
_journal_name_full 'Acta Crystallographica Section C'
_journal_page_first 51
_journal_page_last 53
_journal_paper_doi 10.1107/S0108270191008934
_journal_volume 48
_journal_year 1992
_chemical_formula_moiety 'C12 H27 Sn,C6 H5 N2 O4'
_chemical_formula_sum 'C18 H32 N2 O4 Sn'
_chemical_formula_weight 459.15
_symmetry_cell_setting monoclinic
_symmetry_space_group_name_H-M 'C 1 2/c 1'
_cell_angle_alpha 90
_cell_angle_beta 117.04(7)
_cell_angle_gamma 90
_cell_formula_units_Z 8
_cell_length_a 18.402(17)
_cell_length_b 16.861(19)
_cell_length_c 16.328(16)
_cell_volume 4512(8)
_diffrn_radiation_type Mo
_diffrn_radiation_wavelength 0.71069
_exptl_absorpt_coefficient_mu 1.15
_exptl_crystal_density_diffrn 1.35
_exptl_crystal_density_meas 1.31
_exptl_crystal_F_000 1888
_cod_data_source_file mu0200.cif
_cod_data_source_block mu0200a
_cod_original_sg_symbol_H-M 'C 2/c'
_cod_database_code 2001096

loop_
_atom_site_label
_atom_site_fract_x
_atom_site_fract_y
_atom_site_fract_z
Sn(1) .23758(4) .04461(4) .23116(4)
C(1) .3175(6) .0822(6) .1771(8)
C(2) .3508(6) .0226(7) .1380(7)
C(3) .4118(6) .0624(8) .1083(7)
C(4) .4543(8) -.0052(10) .0914(9)
C(5) .1480(6) .1262(6) .2323(7)
C(6) .1447(7) .2015(7) .1860(8)
C(7) .0845(7) .2651(8) .1884(8)
C(8) .1135(9) .3016(8) .2748(10)
C(9) .2742(6) -.0456(6) .3344(6)
C(10) .1992(11) -.0943(7) .3272(8)
C(11) .1943(12) -.1467(12) .3782(14)
C(12) .1217(10) -.1790(12) .3621(12)
C(13) .1193(4) -.0118(4) .0449(5)
C(14) .0754(4) -.0750(4) -.0261(5)
C(15) .0516(5) -.1882(5) .0526(6)
C(16) .0702(5) -.2590(5) .0929(6)
C(17) .1348(5) -.3044(4) .0920(5)
C(18) .1589(4) -.1910(4) .0100(5)
N(1) .0928(3) -.1561(3) .0112(4)
N(2) .1739(4) -.2678(4) .0479(4)
O(1) .1649(3) -.0359(3) .1254(3)
O(2) .1062(3) .0570(3) .0218(4)
O(3) .1972(3) -.1629(3) -.0256(4)
O(4) .1585(3) -.3694(4) .1264(4)
H(11) .2874000 .1283000 .1249000
H(12) .3717000 .1131000 .2350000
H(21) .3829000 -.0232000 .1915000
H(22) .3008000 -.0052000 .305000
H(31) .3805000 .0985000 .0466000
H(32) .4571000 .1002000 .1631000
H(41) .4999000 .0144000 .0688000
H(42) .4857000 -.0423000 .1511000
H(43) .4108000 -.0429000 .0352000
H(51) .0851000 .0997000 .1987000
H(52) .1594000 .1402000 .3044000
H(61) .2082000 .2265000 .2182000
H(62) .1307000 .1877000 .1134000
H(71) .0738000 .3135000 .1376000
H(72) .0246000 .2382000 .1707000
H(81) .0743000 .3446000 .2835000
H(82) .1259000 .2540000 .3303000
H(83) .1748000 .3294000 .2972000
H(91) .3195000 -.0873000 .3276000
H(92) .3078000 -.0197000 .4046000
H(101) .1563000 -.0478000 .3244000
H(102) .1747000 -.1217000 .2581000
H(111) .2279000 -.2058000 .3790000
H(112) .2304000 -.1308000 .4571000
H(121) .1074000 -.2093000 .4038000
H(122) .0834000 -.1857000 .2889000
H(141) .0096000 -.0632000 -.0587000
H(142) .0955000 -.0691000 -.0810000
H(151) .0012000 -.1545000 .0555000
H(161) .0350000 -.2832000 .1265000
H(20) .2337000 -.2660000 .0957000
